data_7118106
loop_
_publ_author_name
'Yu Jiang'
'Run Sun'
'Qiang Wang'
'Xiang-Ying Tang'
'Min Shi'

_publ_section_title
;
 Cyclization of sulfide, ether or tertiary amine-tethered
 N-sulfonyl-1,2,3-triazoles: a facile synthetic protocol for 3-substituted
 isoquinolines or dihydroisoquinolines
;
_journal_name_full Chem.Commun.
_journal_page_first 16968
_journal_paper_doi 10.1039/C5cc07511D
_journal_volume 51
_journal_year 2015
_chemical_absolute_configuration rmad
_chemical_formula_moiety 'C12 H13 N S'
_chemical_formula_sum 'C12 H13 N S'
_chemical_formula_weight 203.29
_chemical_name_systematic
;
 ?
;
_space_group_crystal_system monoclinic
_space_group_IT_number 4
_space_group_name_Hall 'P 2yb'
_space_group_name_H-M_alt 'P 1 21 1'
_symmetry_space_group_name_Hall 'P 2yb'
_symmetry_space_group_name_H-M 'P 1 21 1'
_atom_sites_solution_hydrogens geom
_atom_sites_solution_primary direct
_audit_creation_date 2015-04-01
_audit_creation_method
;
Olex2 1.2
(compiled 2015.01.26 svn.r3150 for OlexSys, GUI svn.r4998)
;
_audit_update_record
;
2015-04-03 deposited with the CCDC.
2015-09-29 downloaded from the CCDC.
;
_cell_angle_alpha 90
_cell_angle_beta 100.646(3)
_cell_angle_gamma 90
_cell_formula_units_Z 2
_cell_length_a 5.9732(9)
_cell_length_b 7.2898(11)
_cell_length_c 11.9181(19)
_cell_measurement_reflns_used 2309
_cell_measurement_temperature 130
_cell_measurement_theta_max 30.48
_cell_measurement_theta_min 2.79
_cell_volume 510.02(14)
_computing_cell_refinement 'SAINT v7.68A (Bruker, 2009)'
_computing_data_reduction 'SAINT v7.68A (Bruker, 2009)'
_computing_molecular_graphics 'Olex2 (Dolomanov et al., 2009)'
_computing_publication_material 'Olex2 (Dolomanov et al., 2009)'
_computing_structure_refinement 'XL (Sheldrick, 2008)'
_computing_structure_solution 'ShelXS (Sheldrick, 2008)'
_diffrn_ambient_temperature 130
_diffrn_measured_fraction_theta_full 0.998
_diffrn_measured_fraction_theta_max 0.993
_diffrn_measurement_device_type 'Bruker APEX-II CCD'
_diffrn_measurement_method '\f and \w scans'
_diffrn_radiation_monochromator graphite
_diffrn_radiation_type MoK\a
_diffrn_radiation_wavelength 0.71073
_diffrn_reflns_av_R_equivalents 0.0216
_diffrn_reflns_av_unetI/netI 0.0415
_diffrn_reflns_laue_measured_fraction_full 0.998
_diffrn_reflns_laue_measured_fraction_max 0.993
_diffrn_reflns_limit_h_max 8
_diffrn_reflns_limit_h_min -6
_diffrn_reflns_limit_k_max 10
_diffrn_reflns_limit_k_min -10
_diffrn_reflns_limit_l_max 16
_diffrn_reflns_limit_l_min -16
_diffrn_reflns_number 5103
_diffrn_reflns_point_group_measured_fraction_full 0.994
_diffrn_reflns_point_group_measured_fraction_max 0.974
_diffrn_reflns_theta_full 25.242
_diffrn_reflns_theta_max 30.610
_diffrn_reflns_theta_min 1.739
_diffrn_standards_number 0
_exptl_absorpt_coefficient_mu 0.274
_exptl_absorpt_correction_T_max 0.7461
_exptl_absorpt_correction_T_min 0.6688
_exptl_absorpt_correction_type multi-scan
_exptl_absorpt_process_details
;
SADABS-2008/1 (Bruker,2008) was used for absorption correction.
wR2(int) was 0.0660 before and 0.0436 after correction.
The Ratio of minimum to maximum transmission is 0.8964.
The \l/2 correction factor is 0.0015.
;
_exptl_crystal_colour colourless
_exptl_crystal_density_diffrn 1.324
_exptl_crystal_density_meas .
_exptl_crystal_description block
_exptl_crystal_F_000 216
_exptl_crystal_size_max 0.25
_exptl_crystal_size_mid 0.08
_exptl_crystal_size_min 0.01
_refine_diff_density_max 0.385
_refine_diff_density_min -0.229
_refine_diff_density_rms 0.056
_refine_ls_abs_structure_details
;
 Flack x determined using 1159 quotients [(I+)-(I-)]/[(I+)+(I-)]
 (Parsons, Flack and Wagner, Acta Cryst. B69 (2013) 249-259).
;
_refine_ls_abs_structure_Flack 0.09(5)
_refine_ls_extinction_coef .
_refine_ls_extinction_method none
_refine_ls_goodness_of_fit_ref 1.075
_refine_ls_hydrogen_treatment constr
_refine_ls_matrix_type full
_refine_ls_number_parameters 129
_refine_ls_number_reflns 3056
_refine_ls_number_restraints 1
_refine_ls_restrained_S_all 1.075
_refine_ls_R_factor_all 0.0420
_refine_ls_R_factor_gt 0.0367
_refine_ls_shift/su_max 0.002
_refine_ls_shift/su_mean 0.000
_refine_ls_structure_factor_coef Fsqd
_refine_ls_weighting_details 'w=1/[\s^2^(Fo^2^)+(0.0445P)^2^+0.0364P] where P=(Fo^2^+2Fc^2^)/3'
_refine_ls_weighting_scheme calc
_refine_ls_wR_factor_gt 0.0874
_refine_ls_wR_factor_ref 0.0913
_reflns_Friedel_coverage 0.829
_reflns_friedel_fraction_full 0.989
_reflns_friedel_fraction_max 0.951
_reflns_number_gt 2788
_reflns_number_total 3056
_reflns_threshold_expression 'I > 2\s(I)'
_cod_data_source_file c5cc07511d2.cif
_cod_data_source_block mo_dm15240_0m
_cod_database_code 7118106
_shelxl_version_number 2014-3
_shelx_space_group_comment
;
The symmetry employed for this shelxl refinement is uniquely defined
by the following loop, which should always be used as a source of
symmetry information in preference to the above space-group names.
They are only intended as comments.
;
_shelx_estimated_absorpt_t_max 0.997
_shelx_estimated_absorpt_t_min 0.935
_olex2_refinement_description
;
1. Fixed Uiso
 At 1.2 times of:
  All C(H) groups, All C(H,H) groups
 At 1.5 times of:
  All C(H,H,H) groups
2.a Secondary CH2 refined with riding coordinates:
 C10(H10A,H10B)
2.b Aromatic/amide H refined with riding coordinates:
 C1(H1), C3(H3), C4(H4), C6(H6), C8(H8)
2.c Idealised Me refined as rotating group:
 C11(H11A,H11B,H11C), C12(H12A,H12B,H12C)
;
_olex2_submission_special_instructions 'No special instructions were received'

loop_
_space_group_symop_operation_xyz
'x, y, z'
'-x, y+1/2, -z'

loop_
_atom_site_label
_atom_site_type_symbol
_atom_site_fract_x
_atom_site_fract_y
_atom_site_fract_z
_atom_site_U_iso_or_equiv
_atom_site_adp_type
_atom_site_occupancy
_atom_site_site_symmetry_order
_atom_site_calc_flag
_atom_site_refinement_flags_posn
_atom_site_refinement_flags_adp
_atom_site_refinement_flags_occupancy
_atom_site_disorder_assembly
_atom_site_disorder_group
S1 S 0.93111(8) 0.40707(11) 0.90515(4) 0.02478(15) Uani 1 1 d . . . . .
N1 N 0.6133(3) 0.5053(2) 0.73704(17) 0.0210(4) Uani 1 1 d . . . . .
C1 C 0.5225(4) 0.5404(3) 0.6302(2) 0.0197(4) Uani 1 1 d . . . . .
H1 H 0.3731 0.5904 0.6150 0.024 Uiso 1 1 calc R . . . .
C2 C 0.6316(3) 0.5091(3) 0.53604(18) 0.0161(4) Uani 1 1 d . . . . .
C3 C 0.5282(4) 0.5499(3) 0.42180(19) 0.0190(4) Uani 1 1 d . . . . .
H3 H 0.3804 0.6028 0.4060 0.023 Uiso 1 1 calc R . . . .
C4 C 0.6407(4) 0.5133(3) 0.33454(19) 0.0202(4) Uani 1 1 d . . . . .
H4 H 0.5702 0.5419 0.2584 0.024 Uiso 1 1 calc R . . . .
C5 C 0.8610(3) 0.4334(3) 0.35536(18) 0.0184(4) Uani 1 1 d . . . . .
C6 C 0.9639(3) 0.3944(3) 0.46578(16) 0.0164(4) Uani 1 1 d . . . . .
H6 H 1.1117 0.3413 0.4801 0.020 Uiso 1 1 calc R . . . .
C7 C 0.8526(3) 0.4322(3) 0.55861(17) 0.0156(4) Uani 1 1 d . . . . .
C8 C 0.9516(3) 0.3957(4) 0.67361(16) 0.0173(4) Uani 1 1 d . . . . .
H8 H 1.1002 0.3446 0.6924 0.021 Uiso 1 1 calc R . . . .
C9 C 0.8296(3) 0.4352(3) 0.75803(18) 0.0183(4) Uani 1 1 d . . . . .
C10 C 1.2319(4) 0.3642(3) 0.91323(19) 0.0249(5) Uani 1 1 d . . . . .
H10A H 1.2552 0.2379 0.8870 0.030 Uiso 1 1 calc R . . . .
H10B H 1.2947 0.4511 0.8632 0.030 Uiso 1 1 calc R . . . .
C11 C 1.3534(4) 0.3880(5) 1.03597(19) 0.0301(5) Uani 1 1 d . . . . .
H11A H 1.3282 0.5127 1.0617 0.045 Uiso 1 1 calc GR . . . .
H11B H 1.5171 0.3674 1.0408 0.045 Uiso 1 1 calc GR . . . .
H11C H 1.2935 0.2992 1.0847 0.045 Uiso 1 1 calc GR . . . .
C12 C 0.9775(4) 0.3926(4) 0.25646(17) 0.0229(4) Uani 1 1 d . . . . .
H12A H 1.1241 0.3328 0.2846 0.034 Uiso 1 1 calc GR . . . .
H12B H 1.0030 0.5074 0.2179 0.034 Uiso 1 1 calc GR . . . .
H12C H 0.8812 0.3111 0.2025 0.034 Uiso 1 1 calc GR . . . .

loop_
_atom_site_aniso_label
_atom_site_aniso_U_11
_atom_site_aniso_U_22
_atom_site_aniso_U_33
_atom_site_aniso_U_23
_atom_site_aniso_U_13
_atom_site_aniso_U_12
S1 0.0206(2) 0.0355(3) 0.0194(2) 0.0014(3) 0.00669(16) 0.0017(3)
N1 0.0176(9) 0.0199(9) 0.0269(10) -0.0015(8) 0.0074(7) -0.0004(7)
C1 0.0141(9) 0.0178(10) 0.0279(11) -0.0021(8) 0.0062(8) 0.0003(8)
C2 0.0139(9) 0.0125(9) 0.0221(10) 0.0001(7) 0.0039(7) -0.0004(7)
C3 0.0135(9) 0.0166(9) 0.0260(11) 0.0003(8) 0.0012(8) 0.0010(7)
C4 0.0183(10) 0.0180(10) 0.0229(10) 0.0008(8) 0.0001(8) -0.0003(8)
C5 0.0176(9) 0.0164(11) 0.0211(9) -0.0009(9) 0.0030(7) -0.0023(8)
C6 0.0133(7) 0.0157(9) 0.0203(8) -0.0006(10) 0.0033(6) 0.0002(9)
C7 0.0132(8) 0.0134(10) 0.0201(9) 0.0010(8) 0.0028(6) -0.0012(8)
C8 0.0138(7) 0.0168(9) 0.0209(9) 0.0001(10) 0.0018(6) 0.0005(8)
C9 0.0177(9) 0.0180(12) 0.0199(9) 0.0002(8) 0.0052(7) -0.0016(8)
C10 0.0206(10) 0.0344(14) 0.0202(10) -0.0013(8) 0.0048(8) 0.0001(9)
C11 0.0254(10) 0.0429(15) 0.0211(10) -0.0008(11) 0.0022(8) -0.0002(12)
C12 0.0252(10) 0.0250(11) 0.0188(9) -0.0008(11) 0.0046(7) 0.0046(11)

loop_
_atom_type_symbol
_atom_type_description
_atom_type_scat_dispersion_real
_atom_type_scat_dispersion_imag
_atom_type_scat_source
C C 0.0033 0.0016 'International Tables Vol C Tables 4.2.6.8 and 6.1.1.4'
H H 0.0000 0.0000 'International Tables Vol C Tables 4.2.6.8 and 6.1.1.4'
N N 0.0061 0.0033 'International Tables Vol C Tables 4.2.6.8 and 6.1.1.4'
S S 0.1246 0.1234 'International Tables Vol C Tables 4.2.6.8 and 6.1.1.4'

loop_
_geom_angle_atom_site_label_1
_geom_angle_atom_site_label_2
_geom_angle_atom_site_label_3
_geom_angle
_geom_angle_site_symmetry_1
_geom_angle_site_symmetry_3
C9 S1 C10 103.26(10) . .
C1 N1 C9 117.19(19) . .
N1 C1 H1 117.7 . .
N1 C1 C2 124.6(2) . .
C2 C1 H1 117.7 . .
C1 C2 C3 122.99(19) . .
C7 C2 C1 117.60(19) . .
C7 C2 C3 119.41(18) . .
C2 C3 H3 119.9 . .
C4 C3 C2 120.15(19) . .
C4 C3 H3 119.9 . .
C3 C4 H4 119.4 . .
C3 C4 C5 121.2(2) . .
C5 C4 H4 119.4 . .
C4 C5 C12 119.49(19) . .
C6 C5 C4 119.25(19) . .
C6 C5 C12 121.26(19) . .
C5 C6 H6 119.5 . .
C5 C6 C7 120.98(19) . .
C7 C6 H6 119.5 . .
C2 C7 C6 118.97(18) . .
C8 C7 C2 117.89(18) . .
C8 C7 C6 123.14(18) . .
C7 C8 H8 120.5 . .
C9 C8 C7 119.05(18) . .
C9 C8 H8 120.5 . .
N1 C9 S1 111.45(15) . .
N1 C9 C8 123.60(19) . .
C8 C9 S1 124.94(15) . .
S1 C10 H10A 109.9 . .
S1 C10 H10B 109.9 . .
H10A C10 H10B 108.3 . .
C11 C10 S1 108.96(16) . .
C11 C10 H10A 109.9 . .
C11 C10 H10B 109.9 . .
C10 C11 H11A 109.5 . .
C10 C11 H11B 109.5 . .
C10 C11 H11C 109.5 . .
H11A C11 H11B 109.5 . .
H11A C11 H11C 109.5 . .
H11B C11 H11C 109.5 . .
C5 C12 H12A 109.5 . .
C5 C12 H12B 109.5 . .
C5 C12 H12C 109.5 . .
H12A C12 H12B 109.5 . .
H12A C12 H12C 109.5 . .
H12B C12 H12C 109.5 . .

loop_
_geom_bond_atom_site_label_1
_geom_bond_atom_site_label_2
_geom_bond_distance
_geom_bond_site_symmetry_2
S1 C9 1.758(2) .
S1 C10 1.809(2) .
N1 C1 1.314(3) .
N1 C9 1.369(3) .
C1 H1 0.9500 .
C1 C2 1.416(3) .
C2 C3 1.419(3) .
C2 C7 1.414(3) .
C3 H3 0.9500 .
C3 C4 1.365(3) .
C4 H4 0.9500 .
C4 C5 1.418(3) .
C5 C6 1.376(3) .
C5 C12 1.505(3) .
C6 H6 0.9500 .
C6 C7 1.419(3) .
C7 C8 1.414(3) .
C8 H8 0.9500 .
C8 C9 1.377(3) .
C10 H10A 0.9900 .
C10 H10B 0.9900 .
C10 C11 1.518(3) .
C11 H11A 0.9800 .
C11 H11B 0.9800 .
C11 H11C 0.9800 .
C12 H12A 0.9800 .
C12 H12B 0.9800 .
C12 H12C 0.9800 .

loop_
_geom_torsion_atom_site_label_1
_geom_torsion_atom_site_label_2
_geom_torsion_atom_site_label_3
_geom_torsion_atom_site_label_4
_geom_torsion
_geom_torsion_site_symmetry_1
_geom_torsion_site_symmetry_2
_geom_torsion_site_symmetry_3
_geom_torsion_site_symmetry_4
N1 C1 C2 C3 -179.6(2) . . . .
N1 C1 C2 C7 0.9(3) . . . .
C1 N1 C9 S1 176.98(16) . . . .
C1 N1 C9 C8 -1.9(3) . . . .
C1 C2 C3 C4 -178.8(2) . . . .
C1 C2 C7 C6 178.3(2) . . . .
C1 C2 C7 C8 -1.4(3) . . . .
C2 C3 C4 C5 0.4(3) . . . .
C2 C7 C8 C9 0.3(3) . . . .
C3 C2 C7 C6 -1.2(3) . . . .
C3 C2 C7 C8 179.1(2) . . . .
C3 C4 C5 C6 -0.8(3) . . . .
C3 C4 C5 C12 179.0(2) . . . .
C4 C5 C6 C7 0.2(3) . . . .
C5 C6 C7 C2 0.8(3) . . . .
C5 C6 C7 C8 -179.6(2) . . . .
C6 C7 C8 C9 -179.3(2) . . . .
C7 C2 C3 C4 0.6(3) . . . .
C7 C8 C9 S1 -177.33(18) . . . .
C7 C8 C9 N1 1.4(3) . . . .
C9 S1 C10 C11 164.85(19) . . . .
C9 N1 C1 C2 0.7(3) . . . .
C10 S1 C9 N1 -167.73(15) . . . .
C10 S1 C9 C8 11.1(2) . . . .
C12 C5 C6 C7 -179.6(2) . . . .
